data_2239788
loop_
_publ_author_name
'Mafua, Roger'
'Jenny, Titus'
'Labat, Gael'
'Neels, Antonia'
'Stoeckli-Evans, Helen'

_publ_section_title
;
 Crystal structures of
 <i>trans</i>-dichloridotetrakis[1-(2,6-diisopropylphenyl)-1<i>H</i>-imidazole-\k<i>N</i>^3^]iron(II),
 <i>trans</i>-dibromidotetrakis[1-(2,6-diisopropylphenyl)-1<i>H</i>-imidazole-\k<i>N</i>^3^]iron(II)
 and
 <i>trans</i>-dibromidotetrakis[1-(2,6-diisopropylphenyl)-1<i>H</i>-imidazole-\k<i>N</i>^3^]iron(II)
 diethyl ether disolvate
;
_journal_issue 8
_journal_name_full 'Acta Crystallographica Section E'
_journal_page_first 72
_journal_page_last 76
_journal_paper_doi 10.1107/S1600536814014056
_journal_volume 70
_journal_year 2014
_chemical_formula_iupac '[Fe Cl2 (C15 H20 N2)4]'
_chemical_formula_moiety 'C60 H80 Cl2 Fe N8'
_chemical_formula_sum 'C60 H80 Cl2 Fe N8'
_chemical_formula_weight 1040.07
_chemical_name_systematic
<i>trans</i>-Dichloridotetrakis[1-(2,6-diisopropylphenyl)-1<i>H</i>-imidazole-\k<i>N</i>^3^]iron(II)
_space_group_crystal_system triclinic
_space_group_IT_number 2
_space_group_name_Hall '-P 1'
_space_group_name_H-M_alt 'P -1'
_symmetry_space_group_name_Hall '-P 1'
_symmetry_space_group_name_H-M 'P -1'
_atom_sites_solution_hydrogens geom
_atom_sites_solution_primary direct
_atom_sites_solution_secondary difmap
_audit_creation_method SHELXL-2013
_cell_angle_alpha 74.68(2)
_cell_angle_beta 74.48(2)
_cell_angle_gamma 83.105(18)
_cell_formula_units_Z 1
_cell_length_a 8.877(2)
_cell_length_b 12.628(3)
_cell_length_c 13.810(4)
_cell_measurement_reflns_used 7147
_cell_measurement_temperature 173(2)
_cell_measurement_theta_max 24.90
_cell_measurement_theta_min 0.14
_cell_volume 1436.6(7)
_computing_cell_refinement 'X-AREA (Stoe & Cie, 2006)'
_computing_data_collection 'X-AREA (Stoe & Cie, 2006)'
_computing_data_reduction 'X-RED32 (Stoe & Cie, 2006)'
_computing_molecular_graphics 'PLATON  (Spek, 2009) and Mercury (Macrae <i>et al.</i>, 2008)'
_computing_publication_material
;
SHELXL-2013 (Sheldrick, 2008), PLATON (Spek, 2009) and
publCIF (Westrip, 2010)
;
_computing_structure_refinement 'SHELXL2013 (Sheldrick, 2008)'
_computing_structure_solution 'SHELXS97 (Sheldrick, 2008)'
_diffrn_ambient_temperature 173(2)
_diffrn_measured_fraction_theta_full 1.000
_diffrn_measured_fraction_theta_max 1.000
_diffrn_measurement_device '2-circle goniometer'
_diffrn_measurement_device_type 'Stoe IPDS 2'
_diffrn_measurement_method '\f + \w scans'
_diffrn_radiation_monochromator 'plane graphite'
_diffrn_radiation_source 'fine-focus sealed tube'
_diffrn_radiation_type MoK\a
_diffrn_radiation_wavelength 0.71073
_diffrn_reflns_av_R_equivalents 0.0824
_diffrn_reflns_limit_h_max 10
_diffrn_reflns_limit_h_min -10
_diffrn_reflns_limit_k_max 15
_diffrn_reflns_limit_k_min -15
_diffrn_reflns_limit_l_max 16
_diffrn_reflns_limit_l_min -16
_diffrn_reflns_number 14618
_diffrn_reflns_theta_full 25.242
_diffrn_reflns_theta_max 25.249
_diffrn_reflns_theta_min 1.577
_exptl_absorpt_coefficient_mu 0.400
_exptl_absorpt_correction_T_max 1.0000
_exptl_absorpt_correction_T_min 0.9661
_exptl_absorpt_correction_type multi-scan
_exptl_absorpt_process_details '(MULscanABS in PLATON; Spek, 2009)'
_exptl_crystal_colour colourless
_exptl_crystal_density_diffrn 1.202
_exptl_crystal_description block
_exptl_crystal_F_000 556
_exptl_crystal_size_max 0.25
_exptl_crystal_size_mid 0.20
_exptl_crystal_size_min 0.15
_refine_diff_density_max 0.233
_refine_diff_density_min -0.191
_refine_ls_extinction_method none
_refine_ls_goodness_of_fit_ref 0.795
_refine_ls_hydrogen_treatment constr
_refine_ls_matrix_type full
_refine_ls_number_parameters 339
_refine_ls_number_reflns 5214
_refine_ls_number_restraints 4
_refine_ls_restrained_S_all 0.795
_refine_ls_R_factor_all 0.0977
_refine_ls_R_factor_gt 0.0426
_refine_ls_shift/su_max 0.001
_refine_ls_shift/su_mean 0.000
_refine_ls_structure_factor_coef Fsqd
_refine_ls_weighting_details 'w=1/[\s^2^(Fo^2^)+(0.0176P)^2^] where P=(Fo^2^+2Fc^2^)/3'
_refine_ls_weighting_scheme calc
_refine_ls_wR_factor_gt 0.0615
_refine_ls_wR_factor_ref 0.0693
_reflns_number_gt 3012
_reflns_number_total 5214
_reflns_threshold_expression I>2\s(I)
_cod_data_source_file wm0006sup1.cif
_cod_data_source_block I
_cod_database_code 2239788
_cod_database_fobs_code 2239788
_shelx_space_group_comment
;
The symmetry employed for this shelxl refinement is uniquely defined
by the following loop, which should always be used as a source of
symmetry information in preference to the above space-group names.
They are only intended as comments.
;
_shelxl_version_number 2.013

loop_
_space_group_symop_operation_xyz
'x, y, z'
'-x, -y, -z'

loop_
_atom_site_type_symbol
_atom_site_label
_atom_site_fract_x
_atom_site_fract_y
_atom_site_fract_z
_atom_site_U_iso_or_equiv
_atom_site_adp_type
_atom_site_calc_flag
_atom_site_occupancy
_atom_site_disorder_assembly
_atom_site_disorder_group
Fe Fe1 0.5000 0.0000 0.5000 0.02088(16) Uani d 1 . .
Cl Cl1 0.70366(8) -0.15905(5) 0.50114(5) 0.02791(18) Uani d 1 . .
N N1 0.5146(2) 0.01056(16) 0.33706(16) 0.0268(5) Uani d 1 . .
N N2 0.4532(3) 0.06854(17) 0.18661(15) 0.0276(5) Uani d 1 . .
N N3 0.3206(2) -0.11518(16) 0.53380(15) 0.0242(5) Uani d 1 . .
N N4 0.2109(2) -0.26733(16) 0.54788(16) 0.0253(5) Uani d 1 . .
C C1 0.4309(3) 0.0828(2) 0.28262(19) 0.0272(7) Uani d 1 . .
H H1 0.3626 0.1386 0.3081 0.033 Uiso calc 1 . .
C C2 0.5931(3) -0.0546(2) 0.2729(2) 0.0353(7) Uani d 1 . .
H H2 0.6631 -0.1152 0.2910 0.042 Uiso calc 1 . .
C C3 0.5573(3) -0.0208(2) 0.1802(2) 0.0364(7) Uani d 1 . .
H H3 0.5960 -0.0522 0.1223 0.044 Uiso calc 1 . .
C C4 0.3853(3) 0.1369(2) 0.10628(19) 0.0287(7) Uani d 1 . .
C C5 0.2450(3) 0.1095(2) 0.09679(19) 0.0326(7) Uani d 1 . .
C C6 0.1819(4) 0.1781(2) 0.0180(2) 0.0435(8) Uani d 1 . .
H H6 0.0857 0.1619 0.0087 0.052 Uiso calc 1 . .
C C7 0.2585(4) 0.2685(3) -0.0459(2) 0.0500(9) Uani d 1 . .
H H7 0.2158 0.3134 -0.1001 0.060 Uiso calc 1 . .
C C8 0.3955(4) 0.2953(2) -0.0330(2) 0.0474(8) Uani d 1 . .
H H8 0.4447 0.3595 -0.0772 0.057 Uiso calc 1 . .
C C9 0.4638(3) 0.2302(2) 0.0439(2) 0.0355(7) Uani d 1 . .
C C10 0.1572(4) 0.0119(2) 0.1701(2) 0.0423(8) Uani d 1 . .
H H10A 0.2349 -0.0377 0.2039 0.051 Uiso calc 0.727(13) A 1
H H10B 0.2081 -0.0198 0.2287 0.051 Uiso calc 0.273(13) A 2
C C11A 0.0312(9) 0.0456(5) 0.2559(6) 0.0590(19) Uani d 0.727(13) A 1
H H11A 0.0779 0.0835 0.2933 0.088 Uiso calc 0.727(13) A 1
H H11B -0.0186 -0.0199 0.3039 0.088 Uiso calc 0.727(13) A 1
H H11C -0.0475 0.0951 0.2262 0.088 Uiso calc 0.727(13) A 1
C C12A 0.0892(13) -0.0560(8) 0.1187(8) 0.078(3) Uani d 0.727(13) A 1
H H12A 0.0538 -0.1247 0.1687 0.117 Uiso calc 0.727(13) A 1
H H12B 0.1694 -0.0728 0.0598 0.117 Uiso calc 0.727(13) A 1
H H12C 0.0002 -0.0146 0.0944 0.117 Uiso calc 0.727(13) A 1
C C11B -0.0112(19) 0.0578(14) 0.2122(15) 0.0590(19) Uani d 0.273(13) A 2
H H11D -0.0654 0.0800 0.1562 0.088 Uiso calc 0.273(13) A 2
H H11E -0.0058 0.1216 0.2387 0.088 Uiso calc 0.273(13) A 2
H H11F -0.0687 0.0008 0.2682 0.088 Uiso calc 0.273(13) A 2
C C12B 0.159(4) -0.073(2) 0.112(3) 0.078(3) Uani d 0.273(13) A 2
H H12D 0.1249 -0.0384 0.0489 0.117 Uiso calc 0.273(13) A 2
H H12E 0.0880 -0.1302 0.1559 0.117 Uiso calc 0.273(13) A 2
H H12F 0.2656 -0.1056 0.0946 0.117 Uiso calc 0.273(13) A 2
C C13 0.6097(4) 0.2615(2) 0.0631(2) 0.0444(8) Uani d 1 . .
H H13 0.6631 0.1923 0.0958 0.053 Uiso calc 1 . .
C C14 0.5694(4) 0.3354(3) 0.1394(3) 0.0716(11) Uani d 1 . .
H H14A 0.5236 0.4063 0.1075 0.086 Uiso calc 1 . .
H H14B 0.6648 0.3473 0.1572 0.086 Uiso calc 1 . .
H H14C 0.4939 0.3000 0.2024 0.086 Uiso calc 1 . .
C C15 0.7269(4) 0.3182(3) -0.0346(3) 0.0669(11) Uani d 1 . .
H H15A 0.7469 0.2747 -0.0863 0.080 Uiso calc 1 . .
H H15B 0.8251 0.3247 -0.0174 0.080 Uiso calc 1 . .
H H15C 0.6839 0.3917 -0.0626 0.080 Uiso calc 1 . .
C C16 0.3362(3) -0.2225(2) 0.55469(18) 0.0253(6) Uani d 1 . .
H H16 0.4257 -0.2639 0.5726 0.030 Uiso calc 1 . .
C C17 0.1766(3) -0.0894(2) 0.5126(2) 0.0301(7) Uani d 1 . .
H H17 0.1321 -0.0168 0.4946 0.036 Uiso calc 1 . .
C C18 0.1064(3) -0.1826(2) 0.5210(2) 0.0308(7) Uani d 1 . .
H H18 0.0063 -0.1879 0.5105 0.037 Uiso calc 1 . .
C C19 0.1907(3) -0.38269(19) 0.5634(2) 0.0259(6) Uani d 1 . .
C C20 0.2662(3) -0.4342(2) 0.4836(2) 0.0309(7) Uani d 1 . .
C C21 0.2407(3) -0.5445(2) 0.5010(2) 0.0385(7) Uani d 1 . .
H H21 0.2882 -0.5822 0.4484 0.046 Uiso calc 1 . .
C C22 0.1479(4) -0.6007(2) 0.5928(2) 0.0450(8) Uani d 1 . .
H H22 0.1314 -0.6762 0.6027 0.054 Uiso calc 1 . .
C C23 0.0796(3) -0.5482(2) 0.6698(2) 0.0381(7) Uani d 1 . .
H H23 0.0175 -0.5885 0.7332 0.046 Uiso calc 1 . .
C C24 0.0987(3) -0.4372(2) 0.6576(2) 0.0292(6) Uani d 1 . .
C C25 0.3709(3) -0.3722(2) 0.3836(2) 0.0350(7) Uani d 1 . .
H H25 0.4332 -0.3231 0.4023 0.042 Uiso calc 1 . .
C C26 0.2778(4) -0.2999(3) 0.3121(2) 0.0568(10) Uani d 1 . .
H H26A 0.2138 -0.3454 0.2931 0.068 Uiso calc 1 . .
H H26B 0.3494 -0.2599 0.2494 0.068 Uiso calc 1 . .
H H26C 0.2095 -0.2472 0.3472 0.068 Uiso calc 1 . .
C C27 0.4861(4) -0.4467(3) 0.3262(2) 0.0492(9) Uani d 1 . .
H H27C 0.5622 -0.4022 0.2696 0.059 Uiso calc 1 . .
H H27B 0.4297 -0.4885 0.2979 0.059 Uiso calc 1 . .
H H27A 0.5410 -0.4977 0.3741 0.059 Uiso calc 1 . .
C C28 0.0214(3) -0.3808(2) 0.7438(2) 0.0333(7) Uani d 1 . .
H H28 0.0714 -0.3092 0.7274 0.040 Uiso calc 1 . .
C C29 0.0445(4) -0.4470(2) 0.8487(2) 0.0455(8) Uani d 1 . .
H H29A -0.0148 -0.5135 0.8710 0.055 Uiso calc 1 . .
H H29B 0.0071 -0.4024 0.8996 0.055 Uiso calc 1 . .
H H29C 0.1559 -0.4676 0.8429 0.055 Uiso calc 1 . .
C C30 -0.1511(3) -0.3555(3) 0.7483(2) 0.0472(8) Uani d 1 . .
H H30C -0.1980 -0.3158 0.8023 0.057 Uiso calc 1 . .
H H30B -0.2034 -0.4244 0.7644 0.057 Uiso calc 1 . .
H H30A -0.1636 -0.3099 0.6812 0.057 Uiso calc 1 . .

loop_
_atom_site_aniso_label
_atom_site_aniso_U_11
_atom_site_aniso_U_22
_atom_site_aniso_U_33
_atom_site_aniso_U_12
_atom_site_aniso_U_13
_atom_site_aniso_U_23
Fe1 0.0218(4) 0.0163(3) 0.0257(3) -0.0025(3) -0.0081(3) -0.0043(3)
Cl1 0.0265(4) 0.0220(4) 0.0379(4) 0.0027(3) -0.0120(3) -0.0093(3)
N1 0.0268(14) 0.0244(12) 0.0299(12) 0.0021(10) -0.0099(10) -0.0066(10)
N2 0.0325(14) 0.0284(12) 0.0217(12) 0.0013(11) -0.0088(10) -0.0047(10)
N3 0.0211(13) 0.0185(12) 0.0329(12) -0.0032(9) -0.0086(10) -0.0030(10)
N4 0.0213(13) 0.0189(11) 0.0373(13) -0.0039(10) -0.0096(10) -0.0062(10)
C1 0.0306(17) 0.0260(15) 0.0248(15) 0.0020(13) -0.0061(13) -0.0080(12)
C2 0.0389(19) 0.0299(16) 0.0362(17) 0.0103(14) -0.0113(14) -0.0095(14)
C3 0.045(2) 0.0317(16) 0.0340(17) 0.0107(15) -0.0116(14) -0.0141(13)
C4 0.0371(18) 0.0250(15) 0.0231(15) 0.0061(13) -0.0082(13) -0.0069(12)
C5 0.0391(19) 0.0339(16) 0.0271(15) 0.0023(14) -0.0090(14) -0.0121(13)
C6 0.045(2) 0.050(2) 0.0411(18) 0.0104(16) -0.0220(16) -0.0140(16)
C7 0.069(3) 0.044(2) 0.0357(18) 0.0143(18) -0.0220(18) -0.0054(16)
C8 0.064(2) 0.0342(18) 0.0362(18) -0.0012(17) -0.0106(17) 0.0024(14)
C9 0.0412(19) 0.0334(17) 0.0276(15) -0.0013(14) -0.0012(14) -0.0074(13)
C10 0.045(2) 0.0419(18) 0.0443(18) -0.0084(15) -0.0189(16) -0.0069(15)
C11A 0.076(4) 0.051(3) 0.041(4) -0.019(3) 0.001(3) -0.006(3)
C12A 0.112(10) 0.050(4) 0.073(3) -0.019(5) -0.008(7) -0.025(3)
C11B 0.076(4) 0.051(3) 0.041(4) -0.019(3) 0.001(3) -0.006(3)
C12B 0.112(10) 0.050(4) 0.073(3) -0.019(5) -0.008(7) -0.025(3)
C13 0.046(2) 0.0368(18) 0.0445(19) -0.0098(15) -0.0051(16) -0.0018(15)
C14 0.060(3) 0.074(3) 0.089(3) -0.027(2) -0.007(2) -0.035(2)
C15 0.059(3) 0.064(2) 0.064(2) -0.014(2) 0.001(2) -0.0027(19)
C16 0.0206(16) 0.0251(15) 0.0303(16) -0.0025(12) -0.0099(13) -0.0026(12)
C17 0.0248(16) 0.0184(14) 0.0446(17) 0.0005(12) -0.0095(14) -0.0032(12)
C18 0.0214(16) 0.0219(15) 0.0510(18) 0.0021(12) -0.0145(14) -0.0077(13)
C19 0.0239(16) 0.0168(13) 0.0410(16) -0.0021(12) -0.0127(13) -0.0084(12)
C20 0.0285(17) 0.0274(15) 0.0386(16) -0.0017(12) -0.0094(13) -0.0097(13)
C21 0.041(2) 0.0302(17) 0.0468(19) -0.0017(14) -0.0055(16) -0.0195(14)
C22 0.052(2) 0.0234(16) 0.059(2) -0.0089(15) -0.0063(18) -0.0134(15)
C23 0.041(2) 0.0232(16) 0.0449(18) -0.0090(14) 0.0001(15) -0.0074(14)
C24 0.0247(16) 0.0211(14) 0.0395(16) -0.0043(12) -0.0061(13) -0.0042(12)
C25 0.0353(18) 0.0357(17) 0.0360(16) -0.0063(13) -0.0062(14) -0.0127(13)
C26 0.056(2) 0.057(2) 0.046(2) 0.0057(19) -0.0088(18) -0.0019(17)
C27 0.042(2) 0.061(2) 0.0399(19) 0.0060(17) -0.0046(16) -0.0137(17)
C28 0.0331(18) 0.0251(15) 0.0400(17) -0.0061(13) -0.0031(14) -0.0091(13)
C29 0.050(2) 0.0449(19) 0.0418(18) -0.0058(16) -0.0098(16) -0.0114(15)
C30 0.044(2) 0.050(2) 0.0468(19) 0.0050(16) -0.0052(16) -0.0186(16)

loop_
_atom_type_symbol
_atom_type_description
_atom_type_scat_dispersion_real
_atom_type_scat_dispersion_imag
_atom_type_scat_source
C C 0.0033 0.0016 'International Tables Vol C Tables 4.2.6.8 and 6.1.1.4'
H H 0.0000 0.0000 'International Tables Vol C Tables 4.2.6.8 and 6.1.1.4'
Cl Cl 0.1484 0.1585 'International Tables Vol C Tables 4.2.6.8 and 6.1.1.4'
Fe Fe 0.3463 0.8444 'International Tables Vol C Tables 4.2.6.8 and 6.1.1.4'
N N 0.0061 0.0033 'International Tables Vol C Tables 4.2.6.8 and 6.1.1.4'

loop_
_geom_angle_atom_site_label_1
_geom_angle_atom_site_label_2
_geom_angle_atom_site_label_3
_geom_angle_site_symmetry_1
_geom_angle_site_symmetry_3
_geom_angle
N3 Fe1 N3 . 2_656 180.0
N3 Fe1 N1 . . 85.67(8)
N3 Fe1 N1 2_656 . 94.33(8)
N3 Fe1 N1 . 2_656 94.33(8)
N3 Fe1 N1 2_656 2_656 85.67(8)
N1 Fe1 N1 . 2_656 180.0
N3 Fe1 Cl1 . . 89.14(6)
N3 Fe1 Cl1 2_656 . 90.86(6)
N1 Fe1 Cl1 . . 89.63(6)
N1 Fe1 Cl1 2_656 . 90.37(6)
N3 Fe1 Cl1 . 2_656 90.86(6)
N3 Fe1 Cl1 2_656 2_656 89.14(6)
N1 Fe1 Cl1 . 2_656 90.37(6)
N1 Fe1 Cl1 2_656 2_656 89.63(6)
Cl1 Fe1 Cl1 . 2_656 180.0
C1 N1 C2 . . 105.1(2)
C1 N1 Fe1 . . 123.17(17)
C2 N1 Fe1 . . 131.53(16)
C1 N2 C3 . . 106.4(2)
C1 N2 C4 . . 126.0(2)
C3 N2 C4 . . 127.5(2)
C16 N3 C17 . . 105.2(2)
C16 N3 Fe1 . . 127.93(17)
C17 N3 Fe1 . . 125.16(16)
C16 N4 C18 . . 107.2(2)
C16 N4 C19 . . 126.7(2)
C18 N4 C19 . . 126.1(2)
N1 C1 N2 . . 112.1(2)
N1 C1 H1 . . 124.0
N2 C1 H1 . . 124.0
C3 C2 N1 . . 110.5(2)
C3 C2 H2 . . 124.8
N1 C2 H2 . . 124.8
C2 C3 N2 . . 105.9(2)
C2 C3 H3 . . 127.0
N2 C3 H3 . . 127.0
C5 C4 C9 . . 123.6(2)
C5 C4 N2 . . 118.8(2)
C9 C4 N2 . . 117.5(3)
C4 C5 C6 . . 117.3(3)
C4 C5 C10 . . 122.4(2)
C6 C5 C10 . . 120.3(3)
C7 C6 C5 . . 120.2(3)
C7 C6 H6 . . 119.9
C5 C6 H6 . . 119.9
C8 C7 C6 . . 121.2(3)
C8 C7 H7 . . 119.4
C6 C7 H7 . . 119.4
C7 C8 C9 . . 121.1(3)
C7 C8 H8 . . 119.4
C9 C8 H8 . . 119.4
C8 C9 C4 . . 116.5(3)
C8 C9 C13 . . 122.0(3)
C4 C9 C13 . . 121.5(2)
C12B C10 C5 . . 109.1(14)
C11A C10 C5 . . 111.8(3)
C11A C10 C12A . . 109.9(4)
C5 C10 C12A . . 114.9(5)
C12B C10 C11B . . 112.4(13)
C5 C10 C11B . . 105.9(7)
C11A C10 H10A . . 106.6
C5 C10 H10A . . 106.6
C12A C10 H10A . . 106.6
C12B C10 H10B . . 109.8
C5 C10 H10B . . 109.8
C11B C10 H10B . . 109.8
C10 C11A H11A . . 109.5
C10 C11A H11B . . 109.5
H11A C11A H11B . . 109.5
C10 C11A H11C . . 109.5
H11A C11A H11C . . 109.5
H11B C11A H11C . . 109.5
C10 C12A H12A . . 109.5
C10 C12A H12B . . 109.5
H12A C12A H12B . . 109.5
C10 C12A H12C . . 109.5
H12A C12A H12C . . 109.5
H12B C12A H12C . . 109.5
C10 C11B H11D . . 109.5
C10 C11B H11E . . 109.5
H11D C11B H11E . . 109.5
C10 C11B H11F . . 109.5
H11D C11B H11F . . 109.5
H11E C11B H11F . . 109.5
C10 C12B H12D . . 109.5
C10 C12B H12E . . 109.5
H12D C12B H12E . . 109.5
C10 C12B H12F . . 109.5
H12D C12B H12F . . 109.5
H12E C12B H12F . . 109.5
C9 C13 C15 . . 114.4(3)
C9 C13 C14 . . 111.1(3)
C15 C13 C14 . . 108.7(3)
C9 C13 H13 . . 107.5
C15 C13 H13 . . 107.5
C14 C13 H13 . . 107.5
C13 C14 H14A . . 109.5
C13 C14 H14B . . 109.5
H14A C14 H14B . . 109.5
C13 C14 H14C . . 109.5
H14A C14 H14C . . 109.5
H14B C14 H14C . . 109.5
C13 C15 H15A . . 109.5
C13 C15 H15B . . 109.5
H15A C15 H15B . . 109.5
C13 C15 H15C . . 109.5
H15A C15 H15C . . 109.5
H15B C15 H15C . . 109.5
N3 C16 N4 . . 112.0(2)
N3 C16 H16 . . 124.0
N4 C16 H16 . . 124.0
C18 C17 N3 . . 110.3(2)
C18 C17 H17 . . 124.9
N3 C17 H17 . . 124.9
C17 C18 N4 . . 105.3(2)
C17 C18 H18 . . 127.4
N4 C18 H18 . . 127.4
C24 C19 C20 . . 123.5(2)
C24 C19 N4 . . 117.9(2)
C20 C19 N4 . . 118.5(2)
C21 C20 C19 . . 116.6(2)
C21 C20 C25 . . 121.9(3)
C19 C20 C25 . . 121.6(2)
C22 C21 C20 . . 121.5(3)
C22 C21 H21 . . 119.3
C20 C21 H21 . . 119.3
C23 C22 C21 . . 120.2(3)
C23 C22 H22 . . 119.9
C21 C22 H22 . . 119.9
C22 C23 C24 . . 121.7(3)
C22 C23 H23 . . 119.2
C24 C23 H23 . . 119.2
C19 C24 C23 . . 116.6(3)
C19 C24 C28 . . 122.7(2)
C23 C24 C28 . . 120.7(2)
C26 C25 C27 . . 109.4(2)
C26 C25 C20 . . 112.0(2)
C27 C25 C20 . . 113.2(2)
C26 C25 H25 . . 107.3
C27 C25 H25 . . 107.3
C20 C25 H25 . . 107.3
C25 C26 H26A . . 109.5
C25 C26 H26B . . 109.5
H26A C26 H26B . . 109.5
C25 C26 H26C . . 109.5
H26A C26 H26C . . 109.5
H26B C26 H26C . . 109.5
C25 C27 H27C . . 109.5
C25 C27 H27B . . 109.5
H27C C27 H27B . . 109.5
C25 C27 H27A . . 109.5
H27C C27 H27A . . 109.5
H27B C27 H27A . . 109.5
C24 C28 C30 . . 110.7(2)
C24 C28 C29 . . 112.6(2)
C30 C28 C29 . . 110.6(2)
C24 C28 H28 . . 107.6
C30 C28 H28 . . 107.6
C29 C28 H28 . . 107.6
C28 C29 H29A . . 109.5
C28 C29 H29B . . 109.5
H29A C29 H29B . . 109.5
C28 C29 H29C . . 109.5
H29A C29 H29C . . 109.5
H29B C29 H29C . . 109.5
C28 C30 H30C . . 109.5
C28 C30 H30B . . 109.5
H30C C30 H30B . . 109.5
C28 C30 H30A . . 109.5
H30C C30 H30A . . 109.5
H30B C30 H30A . . 109.5

loop_
_geom_bond_atom_site_label_1
_geom_bond_atom_site_label_2
_geom_bond_site_symmetry_2
_geom_bond_distance
Fe1 N3 . 2.161(2)
Fe1 N3 2_656 2.161(2)
Fe1 N1 . 2.188(2)
Fe1 N1 2_656 2.188(2)
Fe1 Cl1 . 2.5356(9)
Fe1 Cl1 2_656 2.5356(9)
N1 C1 . 1.313(3)
N1 C2 . 1.365(3)
N2 C1 . 1.344(3)
N2 C3 . 1.376(3)
N2 C4 . 1.437(3)
N3 C16 . 1.307(3)
N3 C17 . 1.369(3)
N4 C16 . 1.342(3)
N4 C18 . 1.371(3)
N4 C19 . 1.441(3)
C1 H1 . 0.9500
C2 C3 . 1.349(4)
C2 H2 . 0.9500
C3 H3 . 0.9500
C4 C5 . 1.379(4)
C4 C9 . 1.399(4)
C5 C6 . 1.400(3)
C5 C10 . 1.517(4)
C6 C7 . 1.370(4)
C6 H6 . 0.9500
C7 C8 . 1.368(4)
C7 H7 . 0.9500
C8 C9 . 1.390(4)
C8 H8 . 0.9500
C9 C13 . 1.505(4)
C10 C12B . 1.489(17)
C10 C11A . 1.509(6)
C10 C12A . 1.509(8)
C10 C11B . 1.553(14)
C10 H10A . 1.0000
C10 H10B . 1.0000
C11A H11A . 0.9800
C11A H11B . 0.9800
C11A H11C . 0.9800
C12A H12A . 0.9800
C12A H12B . 0.9800
C12A H12C . 0.9800
C11B H11D . 0.9800
C11B H11E . 0.9800
C11B H11F . 0.9800
C12B H12D . 0.9800
C12B H12E . 0.9800
C12B H12F . 0.9800
C13 C15 . 1.527(4)
C13 C14 . 1.532(4)
C13 H13 . 1.0000
C14 H14A . 0.9800
C14 H14B . 0.9800
C14 H14C . 0.9800
C15 H15A . 0.9800
C15 H15B . 0.9800
C15 H15C . 0.9800
C16 H16 . 0.9500
C17 C18 . 1.362(4)
C17 H17 . 0.9500
C18 H18 . 0.9500
C19 C24 . 1.387(4)
C19 C20 . 1.403(4)
C20 C21 . 1.385(4)
C20 C25 . 1.517(4)
C21 C22 . 1.377(4)
C21 H21 . 0.9500
C22 C23 . 1.367(4)
C22 H22 . 0.9500
C23 C24 . 1.393(4)
C23 H23 . 0.9500
C24 C28 . 1.512(4)
C25 C26 . 1.508(4)
C25 C27 . 1.513(4)
C25 H25 . 1.0000
C26 H26A . 0.9800
C26 H26B . 0.9800
C26 H26C . 0.9800
C27 H27C . 0.9800
C27 H27B . 0.9800
C27 H27A . 0.9800
C28 C30 . 1.515(4)
C28 C29 . 1.522(4)
C28 H28 . 1.0000
C29 H29A . 0.9800
C29 H29B . 0.9800
C29 H29C . 0.9800
C30 H30C . 0.9800
C30 H30B . 0.9800
C30 H30A . 0.9800

loop_
_geom_hbond_atom_site_label_D
_geom_hbond_atom_site_label_H
_geom_hbond_atom_site_label_A
_geom_hbond_site_symmetry_A
_geom_hbond_distance_DH
_geom_hbond_distance_HA
_geom_hbond_distance_DA
_geom_hbond_angle_DHA
_geom_hbond_publ_flag
C1 H1 Cl1 2_656 0.95 2.62 3.257(3) 125 yes
C2 H2 Cl1 . 0.95 2.92 3.433(3) 115 yes
C16 H16 Cl1 . 0.95 2.76 3.294(3) 117 yes
C17 H17 Cl1 2_656 0.95 2.82 3.375(3) 118 yes
C18 H18 Cl1 1_455 0.95 2.70 3.629(3) 166 yes
C27 H27A Cg4 2_646 0.98 2.79 3.562(4) 136 yes
C30 H30C Cg3 2_556 0.98 2.92 3.901(4) 176 yes

loop_
_geom_torsion_atom_site_label_1
_geom_torsion_atom_site_label_2
_geom_torsion_atom_site_label_3
_geom_torsion_atom_site_label_4
_geom_torsion
C2 N1 C1 N2 -0.9(3)
Fe1 N1 C1 N2 -176.06(17)
C3 N2 C1 N1 1.0(3)
C4 N2 C1 N1 -176.7(2)
C1 N1 C2 C3 0.5(3)
Fe1 N1 C2 C3 175.1(2)
N1 C2 C3 N2 0.1(3)
C1 N2 C3 C2 -0.6(3)
C4 N2 C3 C2 177.1(3)
C1 N2 C4 C5 -92.0(3)
C3 N2 C4 C5 90.8(3)
C1 N2 C4 C9 86.0(3)
C3 N2 C4 C9 -91.3(3)
C9 C4 C5 C6 1.9(4)
N2 C4 C5 C6 179.8(2)
C9 C4 C5 C10 -175.9(3)
N2 C4 C5 C10 1.9(4)
C4 C5 C6 C7 -0.2(4)
C10 C5 C6 C7 177.6(3)
C5 C6 C7 C8 -1.5(5)
C6 C7 C8 C9 1.6(5)
C7 C8 C9 C4 0.0(4)
C7 C8 C9 C13 -176.6(3)
C5 C4 C9 C8 -1.8(4)
N2 C4 C9 C8 -179.7(2)
C5 C4 C9 C13 174.8(3)
N2 C4 C9 C13 -3.0(4)
C4 C5 C10 C12B -112.5(13)
C6 C5 C10 C12B 69.8(14)
C4 C5 C10 C11A 96.3(5)
C6 C5 C10 C11A -81.4(5)
C4 C5 C10 C12A -137.6(5)
C6 C5 C10 C12A 44.7(6)
C4 C5 C10 C11B 126.4(9)
C6 C5 C10 C11B -51.4(9)
C8 C9 C13 C15 -35.7(4)
C4 C9 C13 C15 147.8(3)
C8 C9 C13 C14 87.8(3)
C4 C9 C13 C14 -88.7(3)
C17 N3 C16 N4 0.2(3)
Fe1 N3 C16 N4 -165.34(16)
C18 N4 C16 N3 -0.3(3)
C19 N4 C16 N3 178.4(2)
C16 N3 C17 C18 0.0(3)
Fe1 N3 C17 C18 166.01(18)
N3 C17 C18 N4 -0.1(3)
C16 N4 C18 C17 0.2(3)
C19 N4 C18 C17 -178.5(2)
C16 N4 C19 C24 101.2(3)
C18 N4 C19 C24 -80.3(3)
C16 N4 C19 C20 -77.9(3)
C18 N4 C19 C20 100.5(3)
C24 C19 C20 C21 2.3(4)
N4 C19 C20 C21 -178.6(2)
C24 C19 C20 C25 -177.5(2)
N4 C19 C20 C25 1.6(4)
C19 C20 C21 C22 -1.1(4)
C25 C20 C21 C22 178.7(3)
C20 C21 C22 C23 -0.6(5)
C21 C22 C23 C24 1.2(5)
C20 C19 C24 C23 -1.8(4)
N4 C19 C24 C23 179.2(2)
C20 C19 C24 C28 178.5(2)
N4 C19 C24 C28 -0.6(4)
C22 C23 C24 C19 0.0(4)
C22 C23 C24 C28 179.8(3)
C21 C20 C25 C26 102.9(3)
C19 C20 C25 C26 -77.3(3)
C21 C20 C25 C27 -21.3(4)
C19 C20 C25 C27 158.4(3)
C19 C24 C28 C30 102.5(3)
C23 C24 C28 C30 -77.3(3)
C19 C24 C28 C29 -133.2(3)
C23 C24 C28 C29 47.0(4)
